data_7129629
loop_
_publ_author_name
'Yu, Hongwei'
'Yu, Su-Juan'
'Wu, Hongping'
'Hu, Zhanggui'
'Wang, Jiyang'
'Wu, Yicheng'

_publ_section_title
;
 NH4(B6PO10(OH)4)&#x00B7;H2O: Exhibiting the Largest Birefringence in
 Borophosphates
;
_journal_name_full 'Chemical Communications'
_journal_paper_doi 10.1039/D2CC00084A
_journal_year 2022
_chemical_formula_moiety 'H10 B6 N O15 P'
_chemical_formula_sum 'B6 H10 N O15 P'
_chemical_formula_weight 359.92
_space_group_IT_number 2
_space_group_name_Hall '-P 1'
_space_group_name_H-M_alt 'P -1'
_symmetry_cell_setting triclinic
_symmetry_space_group_name_H-M 'P -1'
_atom_sites_solution_hydrogens geom
_atom_sites_solution_primary direct
_atom_sites_solution_secondary difmap
_audit_creation_method SHELXL-97
_audit_update_record
;
2022-01-03 deposited with the CCDC.	2022-01-27 downloaded from the CCDC.
;
_cell_angle_alpha 71.03(2)
_cell_angle_beta 73.98(2)
_cell_angle_gamma 67.40(2)
_cell_formula_units_Z 2
_cell_length_a 8.012(6)
_cell_length_b 9.267(6)
_cell_length_c 10.018(7)
_cell_measurement_reflns_used 2883
_cell_measurement_temperature 295(2)
_cell_measurement_theta_max 27.05
_cell_measurement_theta_min 2.46
_cell_volume 639.6(8)
_computing_cell_refinement 'Bruker SMART'
_computing_data_collection 'Bruker SMART'
_computing_data_reduction 'Bruker SAINT'
_computing_molecular_graphics 'Bruker SHELXTL'
_computing_publication_material 'Bruker SHELXTL'
_computing_structure_refinement 'SHELXL-97 (Sheldrick, 1997)'
_computing_structure_solution 'SHELXS-97 (Sheldrick, 1990)'
_diffrn_ambient_temperature 295(2)
_diffrn_measured_fraction_theta_full 1.000
_diffrn_measured_fraction_theta_max 1.000
_diffrn_measurement_device_type 'Bruker APEX-III CCD'
_diffrn_measurement_method '\f and \w scans'
_diffrn_radiation_monochromator graphite
_diffrn_radiation_source 'fine-focus sealed tube'
_diffrn_radiation_type MoK\a
_diffrn_radiation_wavelength 0.71073
_diffrn_reflns_av_R_equivalents 0.0602
_diffrn_reflns_av_sigmaI/netI 0.0504
_diffrn_reflns_limit_h_max 9
_diffrn_reflns_limit_h_min -9
_diffrn_reflns_limit_k_max 11
_diffrn_reflns_limit_k_min -11
_diffrn_reflns_limit_l_max 11
_diffrn_reflns_limit_l_min -11
_diffrn_reflns_number 11065
_diffrn_reflns_theta_full 24.99
_diffrn_reflns_theta_max 24.99
_diffrn_reflns_theta_min 2.18
_exptl_absorpt_coefficient_mu 0.301
_exptl_absorpt_correction_T_max 0.102
_exptl_absorpt_correction_T_min 0.087
_exptl_absorpt_correction_type none
_exptl_crystal_colour colourless
_exptl_crystal_density_diffrn 1.869
_exptl_crystal_density_meas 0
_exptl_crystal_density_method 'not measured'
_exptl_crystal_description Block
_exptl_crystal_F_000 364
_exptl_crystal_size_max 0.18
_exptl_crystal_size_mid 0.10
_exptl_crystal_size_min 0.08
_refine_diff_density_max 0.313
_refine_diff_density_min -0.468
_refine_diff_density_rms 0.078
_refine_ls_extinction_coef 0.005(2)
_refine_ls_extinction_expression Fc^*^=kFc[1+0.001xFc^2^\l^3^/sin(2\q)]^-1/4^
_refine_ls_extinction_method SHELXL
_refine_ls_goodness_of_fit_ref 1.043
_refine_ls_hydrogen_treatment mixed
_refine_ls_matrix_type full
_refine_ls_number_parameters 209
_refine_ls_number_reflns 2250
_refine_ls_number_restraints 0
_refine_ls_restrained_S_all 1.043
_refine_ls_R_factor_all 0.0696
_refine_ls_R_factor_gt 0.0471
_refine_ls_shift/su_max 0.010
_refine_ls_shift/su_mean 0.002
_refine_ls_structure_factor_coef Fsqd
_refine_ls_weighting_details 'calc w=1/[\s^2^(Fo^2^)+(0.0494P)^2^+0.7888P] where P=(Fo^2^+2Fc^2^)/3'
_refine_ls_weighting_scheme calc
_refine_ls_wR_factor_gt 0.1091
_refine_ls_wR_factor_ref 0.1193
_reflns_number_gt 1728
_reflns_number_total 2250
_reflns_threshold_expression >2sigma(I)
_cod_data_source_file d2cc00084a2.cif
_cod_data_source_block mo_2020121101_0m
_cod_depositor_comments
;
The following automatic conversions were performed:

data item '_symmetry_cell_setting' value 'Triclinic' was changed to
'triclinic' in accordance with the
/home/data/users/saulius/crontab/automatic-downloads/rss-feeds/RSC/lib/dictionaries/cif_core.dic
dictionary named 'cif_core.dic' version 2.4.2 last updated on
2011-04-26.

Automatic conversion script
Id: cif_fix_values 7556 2019-12-06 15:28:31Z antanas 
;
_cod_original_sg_symbol_H-M P-1
_cod_original_formula_sum 'H10 B6 N O15 P'
_cod_database_code 7129629

loop_
_symmetry_equiv_pos_as_xyz
'x, y, z'
'-x, -y, -z'

loop_
_atom_site_label
_atom_site_type_symbol
_atom_site_fract_x
_atom_site_fract_y
_atom_site_fract_z
_atom_site_U_iso_or_equiv
_atom_site_adp_type
_atom_site_occupancy
_atom_site_symmetry_multiplicity
_atom_site_calc_flag
_atom_site_refinement_flags
_atom_site_disorder_assembly
_atom_site_disorder_group
N1 N 0.1412(5) 0.6282(4) 0.8567(3) 0.0400(9) Uani 1 1 d . . .
O1 O 0.1731(5) 0.4541(4) 0.1446(3) 0.0634(10) Uani 1 1 d . . .
B1 B 0.2728(5) 0.9266(5) 0.2373(4) 0.0219(9) Uani 1 1 d . . .
B2 B -0.2203(5) 1.0025(5) 0.3752(4) 0.0210(8) Uani 1 1 d . . .
B3 B -0.0966(5) 0.8342(5) 0.2080(4) 0.0222(9) Uani 1 1 d . . .
B4 B 0.4297(5) 0.7748(5) 0.0584(4) 0.0248(9) Uani 1 1 d . . .
B5 B -0.0576(5) 0.7181(4) 0.4581(4) 0.0163(8) Uani 1 1 d . . .
B6 B 0.4888(5) 0.6523(4) 0.3038(4) 0.0191(8) Uani 1 1 d . . .
P1 P 0.26049(11) 0.47996(10) 0.50769(9) 0.0162(2) Uani 1 1 d . . .
O2 O 0.3681(3) 0.8052(2) 0.3358(2) 0.0193(5) Uani 1 1 d . . .
O3 O -0.0044(3) 0.7134(2) 0.3078(2) 0.0194(5) Uani 1 1 d . . .
O4 O -0.1379(3) 0.8796(2) 0.4787(2) 0.0191(5) Uani 1 1 d . . .
O5 O 0.1024(3) 0.6331(2) 0.5337(2) 0.0174(5) Uani 1 1 d . . .
O6 O -0.2133(3) 0.9781(3) 0.2434(2) 0.0291(6) Uani 1 1 d . . .
O7 O 0.2972(3) 0.9111(3) 0.0989(2) 0.0290(6) Uani 1 1 d . . .
O8 O 0.5281(3) 0.6555(3) 0.1549(2) 0.0202(5) Uani 1 1 d . . .
O9 O 0.4116(3) 0.5179(2) 0.3851(2) 0.0184(5) Uani 1 1 d . . .
O10 O 0.1957(3) 0.3688(2) 0.4651(2) 0.0189(5) Uani 1 1 d . . .
O11 O 0.3315(3) 0.3944(3) 0.6501(2) 0.0207(5) Uani 1 1 d . . .
O12 O 0.1504(4) 1.0662(3) 0.2650(3) 0.0323(6) Uani 1 1 d . . .
O13 O -0.0731(4) 0.8186(3) 0.0737(2) 0.0338(7) Uani 1 1 d . . .
O14 O 0.4614(4) 0.7630(3) -0.0785(3) 0.0400(7) Uani 1 1 d . . .
O15 O -0.3109(4) 1.1548(3) 0.3902(3) 0.0345(7) Uani 1 1 d . . .
H1 H 0.3963 0.8536 -0.1370 0.041 Uiso 1 1 d R . .
H2 H -0.1420 0.9010 0.0046 0.041 Uiso 1 1 d R . .
H3 H 0.1018 0.6736 0.9230 0.041 Uiso 1 1 d R . .
H4 H 0.2453 0.5471 0.8665 0.041 Uiso 1 1 d R . .
H5 H -0.3373 1.1740 0.4836 0.041 Uiso 1 1 d R . .
H6 H 0.0643 0.6121 0.8118 0.041 Uiso 1 1 d R . .
H7 H 0.1433 1.0846 0.3581 0.041 Uiso 1 1 d R . .
H8 H 0.1779 0.6771 0.7902 0.041 Uiso 1 1 d R . .
H9 H 0.2737 0.3853 0.1600 0.041 Uiso 1 1 d R . .
H10 H 0.1398 0.4831 0.2116 0.041 Uiso 1 1 d R . .

loop_
_atom_site_aniso_label
_atom_site_aniso_U_11
_atom_site_aniso_U_22
_atom_site_aniso_U_33
_atom_site_aniso_U_23
_atom_site_aniso_U_13
_atom_site_aniso_U_12
N1 0.049(2) 0.0344(19) 0.0265(18) -0.0102(15) -0.0073(16) 0.0002(16)
O1 0.066(2) 0.066(2) 0.0458(19) -0.0244(17) -0.0133(17) 0.0032(18)
B1 0.024(2) 0.020(2) 0.022(2) -0.0032(16) -0.0086(17) -0.0054(17)
B2 0.019(2) 0.019(2) 0.022(2) -0.0040(16) -0.0049(16) -0.0028(16)
B3 0.022(2) 0.020(2) 0.022(2) -0.0042(16) -0.0079(17) -0.0020(17)
B4 0.022(2) 0.026(2) 0.025(2) -0.0055(18) -0.0077(18) -0.0056(18)
B5 0.0173(19) 0.0174(19) 0.0155(18) -0.0050(15) -0.0053(15) -0.0046(15)
B6 0.0187(19) 0.0169(19) 0.0199(19) -0.0014(15) -0.0091(16) -0.0025(16)
P1 0.0152(4) 0.0150(4) 0.0183(5) -0.0021(3) -0.0070(3) -0.0036(3)
O2 0.0222(12) 0.0145(11) 0.0187(12) -0.0030(9) -0.0087(10) -0.0006(10)
O3 0.0219(12) 0.0171(12) 0.0173(12) -0.0042(9) -0.0066(10) -0.0022(10)
O4 0.0232(12) 0.0140(11) 0.0189(12) -0.0045(9) -0.0085(10) -0.0011(10)
O5 0.0157(11) 0.0163(11) 0.0209(12) -0.0051(9) -0.0078(9) -0.0023(9)
O6 0.0372(15) 0.0189(13) 0.0263(14) -0.0081(11) -0.0165(12) 0.0059(11)
O7 0.0349(15) 0.0242(13) 0.0202(13) -0.0054(10) -0.0144(11) 0.0050(11)
O8 0.0188(12) 0.0184(12) 0.0193(12) -0.0035(9) -0.0083(10) 0.0007(10)
O9 0.0168(12) 0.0186(12) 0.0195(12) -0.0049(9) -0.0028(9) -0.0053(10)
O10 0.0187(12) 0.0171(12) 0.0224(12) -0.0046(10) -0.0047(10) -0.0067(10)
O11 0.0157(12) 0.0222(12) 0.0223(13) 0.0030(10) -0.0102(10) -0.0063(10)
O12 0.0417(16) 0.0206(13) 0.0258(14) -0.0074(11) -0.0164(12) 0.0078(12)
O13 0.0429(16) 0.0283(14) 0.0218(13) -0.0080(11) -0.0162(12) 0.0061(12)
O14 0.0473(17) 0.0364(15) 0.0218(14) -0.0082(12) -0.0178(12) 0.0107(13)
O15 0.0529(17) 0.0167(13) 0.0241(14) -0.0072(10) -0.0154(12) 0.0068(12)

loop_
_atom_type_symbol
_atom_type_description
_atom_type_scat_dispersion_real
_atom_type_scat_dispersion_imag
_atom_type_scat_source
B B 0.0013 0.0007 'International Tables Vol C Tables 4.2.6.8 and 6.1.1.4'
H H 0.0000 0.0000 'International Tables Vol C Tables 4.2.6.8 and 6.1.1.4'
N N 0.0061 0.0033 'International Tables Vol C Tables 4.2.6.8 and 6.1.1.4'
O O 0.0106 0.0060 'International Tables Vol C Tables 4.2.6.8 and 6.1.1.4'
P P 0.1023 0.0942 'International Tables Vol C Tables 4.2.6.8 and 6.1.1.4'

loop_
_geom_angle_atom_site_label_1
_geom_angle_atom_site_label_2
_geom_angle_atom_site_label_3
_geom_angle
_geom_angle_site_symmetry_1
_geom_angle_site_symmetry_3
_geom_angle_publ_flag
H3 N1 H4 113.6 . . ?
H3 N1 H6 122.7 . . ?
H4 N1 H6 113.6 . . ?
H3 N1 H8 112.8 . . ?
H4 N1 H8 96.1 . . ?
H6 N1 H8 92.5 . . ?
H9 O1 H10 101.3 . . ?
O12 B1 O2 123.7(3) . . ?
O12 B1 O7 115.8(3) . . ?
O2 B1 O7 120.5(3) . . ?
O15 B2 O4 123.6(3) . . ?
O15 B2 O6 115.6(3) . . ?
O4 B2 O6 120.8(3) . . ?
O3 B3 O13 121.0(3) . . ?
O3 B3 O6 119.4(3) . . ?
O13 B3 O6 119.6(3) . . ?
O8 B4 O14 120.0(3) . . ?
O8 B4 O7 120.2(3) . . ?
O14 B4 O7 119.9(3) . . ?
O4 B5 O3 113.5(3) . . ?
O4 B5 O5 108.0(3) . . ?
O3 B5 O5 111.0(3) . . ?
O4 B5 O10 107.4(3) . 2_566 ?
O3 B5 O10 110.6(3) . 2_566 ?
O5 B5 O10 106.0(3) . 2_566 ?
O8 B6 O2 113.8(3) . . ?
O8 B6 O11 106.9(3) . 2_666 ?
O2 B6 O11 109.9(3) . 2_666 ?
O8 B6 O9 108.1(3) . . ?
O2 B6 O9 111.7(3) . . ?
O11 B6 O9 106.0(2) 2_666 . ?
O9 P1 O10 105.45(13) . . ?
O9 P1 O11 111.87(14) . . ?
O10 P1 O11 109.80(13) . . ?
O9 P1 O5 112.21(13) . . ?
O10 P1 O5 111.75(14) . . ?
O11 P1 O5 105.86(13) . . ?
B1 O2 B6 121.6(3) . . ?
B3 O3 B5 120.1(3) . . ?
B2 O4 B5 119.8(3) . . ?
B5 O5 P1 126.3(2) . . ?
B2 O6 B3 119.7(3) . . ?
B1 O7 B4 119.5(3) . . ?
B4 O8 B6 122.7(3) . . ?
B6 O9 P1 141.0(2) . . ?
B5 O10 P1 132.2(2) 2_566 . ?
B6 O11 P1 134.5(2) 2_666 . ?
B1 O12 H7 116.6 . . ?
B3 O13 H2 121.3 . . ?
B4 O14 H1 113.1 . . ?
B2 O15 H5 118.6 . . ?

loop_
_geom_bond_atom_site_label_1
_geom_bond_atom_site_label_2
_geom_bond_distance
_geom_bond_site_symmetry_2
_geom_bond_publ_flag
N1 H3 0.8256 . ?
N1 H4 0.8861 . ?
N1 H6 0.9337 . ?
N1 H8 0.7307 . ?
O1 H9 0.8307 . ?
O1 H10 0.7466 . ?
B1 O12 1.349(5) . ?
B1 O2 1.363(4) . ?
B1 O7 1.392(5) . ?
B2 O15 1.353(4) . ?
B2 O4 1.356(4) . ?
B2 O6 1.393(5) . ?
B3 O3 1.357(4) . ?
B3 O13 1.353(5) . ?
B3 O6 1.395(4) . ?
B4 O8 1.355(4) . ?
B4 O14 1.357(5) . ?
B4 O7 1.397(5) . ?
B5 O4 1.443(4) . ?
B5 O3 1.458(4) . ?
B5 O5 1.486(4) . ?
B5 O10 1.509(4) 2_566 ?
B6 O8 1.430(4) . ?
B6 O2 1.455(4) . ?
B6 O11 1.494(4) 2_666 ?
B6 O9 1.501(4) . ?
P1 O9 1.524(2) . ?
P1 O10 1.527(2) . ?
P1 O11 1.534(2) . ?
P1 O5 1.537(2) . ?
O10 B5 1.509(4) 2_566 ?
O11 B6 1.494(4) 2_666 ?
O12 H7 0.9840 . ?
O13 H2 0.9543 . ?
O14 H1 0.9128 . ?
O15 H5 0.9603 . ?

loop_
_geom_hbond_atom_site_label_D
_geom_hbond_atom_site_label_H
_geom_hbond_atom_site_label_A
_geom_hbond_distance_DH
_geom_hbond_distance_HA
_geom_hbond_distance_DA
_geom_hbond_angle_DHA
_geom_hbond_site_symmetry_A
O1 H10 O10 0.75 2.51 3.087(4) 135.8 .
O1 H10 O3 0.75 2.38 3.019(4) 145.1 .
O1 H9 O14 0.83 2.14 2.886(4) 148.9 2_665
N1 H8 O15 0.73 2.28 3.003(4) 169.3 2_576
O12 H7 O4 0.98 1.76 2.741(4) 177.7 2_576
O15 H5 O2 0.96 1.82 2.778(4) 174.7 2_576
N1 H4 O8 0.89 2.07 2.936(4) 164.6 2_666
N1 H3 O13 0.83 2.18 2.982(4) 163.9 1_556
O13 H2 O12 0.95 2.63 3.367(4) 133.8 2_575
O13 H2 O7 0.95 1.88 2.816(3) 167.0 2_575
O14 H1 O6 0.91 1.93 2.829(4) 166.4 2_575
O14 H1 O6 0.91 1.93 2.829(4) 166.4 2_575
O13 H2 O7 0.95 1.88 2.816(3) 167.0 2_575
O13 H2 O12 0.95 2.63 3.367(4) 133.8 2_575
N1 H3 O13 0.83 2.18 2.982(4) 163.9 1_556
N1 H4 O8 0.89 2.07 2.936(4) 164.6 2_666
O15 H5 O2 0.96 1.82 2.778(4) 174.7 2_576
N1 H6 O1 0.93 2.11 2.902(6) 142.0 2_566
O12 H7 O4 0.98 1.76 2.741(4) 177.7 2_576
N1 H8 O15 0.73 2.28 3.003(4) 169.3 2_576
O1 H9 O14 0.83 2.14 2.886(4) 148.9 2_665
O1 H10 O3 0.75 2.38 3.019(4) 145.1 .
O1 H10 O10 0.75 2.51 3.087(4) 135.8 .

loop_
_geom_torsion_atom_site_label_1
_geom_torsion_atom_site_label_2
_geom_torsion_atom_site_label_3
_geom_torsion_atom_site_label_4
_geom_torsion
_geom_torsion_site_symmetry_1
_geom_torsion_site_symmetry_2
_geom_torsion_site_symmetry_3
_geom_torsion_site_symmetry_4
_geom_torsion_publ_flag
O12 B1 O2 B6 175.5(3) . . . . ?
O7 B1 O2 B6 -4.0(5) . . . . ?
O8 B6 O2 B1 13.1(4) . . . . ?
O11 B6 O2 B1 133.0(3) 2_666 . . . ?
O9 B6 O2 B1 -109.7(3) . . . . ?
O13 B3 O3 B5 -167.6(3) . . . . ?
O6 B3 O3 B5 14.3(5) . . . . ?
O4 B5 O3 B3 -29.1(4) . . . . ?
O5 B5 O3 B3 -151.0(3) . . . . ?
O10 B5 O3 B3 91.6(4) 2_566 . . . ?
O15 B2 O4 B5 174.8(3) . . . . ?
O6 B2 O4 B5 -6.2(5) . . . . ?
O3 B5 O4 B2 24.9(4) . . . . ?
O5 B5 O4 B2 148.4(3) . . . . ?
O10 B5 O4 B2 -97.7(3) 2_566 . . . ?
O4 B5 O5 P1 -161.33(19) . . . . ?
O3 B5 O5 P1 -36.4(4) . . . . ?
O10 B5 O5 P1 83.9(3) 2_566 . . . ?
O9 P1 O5 B5 85.4(3) . . . . ?
O10 P1 O5 B5 -32.8(3) . . . . ?
O11 P1 O5 B5 -152.3(2) . . . . ?
O15 B2 O6 B3 168.6(3) . . . . ?
O4 B2 O6 B3 -10.5(5) . . . . ?
O3 B3 O6 B2 6.3(5) . . . . ?
O13 B3 O6 B2 -171.9(3) . . . . ?
O12 B1 O7 B4 176.0(3) . . . . ?
O2 B1 O7 B4 -4.5(5) . . . . ?
O8 B4 O7 B1 2.8(5) . . . . ?
O14 B4 O7 B1 -176.3(3) . . . . ?
O14 B4 O8 B6 -173.3(3) . . . . ?
O7 B4 O8 B6 7.6(5) . . . . ?
O2 B6 O8 B4 -15.0(4) . . . . ?
O11 B6 O8 B4 -136.5(3) 2_666 . . . ?
O9 B6 O8 B4 109.7(3) . . . . ?
O8 B6 O9 P1 -137.9(3) . . . . ?
O2 B6 O9 P1 -11.9(5) . . . . ?
O11 B6 O9 P1 107.8(3) 2_666 . . . ?
O10 P1 O9 B6 144.6(3) . . . . ?
O11 P1 O9 B6 -96.1(3) . . . . ?
O5 P1 O9 B6 22.7(4) . . . . ?
O9 P1 O10 B5 176.4(3) . . . 2_566 ?
O11 P1 O10 B5 55.7(3) . . . 2_566 ?
O5 P1 O10 B5 -61.4(3) . . . 2_566 ?
O9 P1 O11 B6 3.5(3) . . . 2_666 ?
O10 P1 O11 B6 120.2(3) . . . 2_666 ?
O5 P1 O11 B6 -119.0(3) . . . 2_666 ?
